data_4080339
loop_
_publ_author_name
'Carmona, Daniel'
'Ferrer, Joaquina'
'Garc\?\'ia, N\'estor'
'Ram\?\'irez, Paola'
'Lahoz, Fernando J.'
'Garc\?\'ia-Ordu\~na, Pilar'
'Oro, Luis A.'

_publ_section_title
;
 Chiral Octahedral Phosphano--Oxazoline Iridium(III) Complexes as
 Catalysts in Asymmetric Cycloaddition Reactions
;
_journal_issue 6
_journal_name_full Organometallics
_journal_page_first 1609
_journal_paper_doi 10.1021/om301089c
_journal_volume 32
_journal_year 2013
_chemical_absolute_configuration rmad
_chemical_formula_moiety 'C51 H51 F2 Ir N O3 P4, F6 Sb, 4 (C4 H10 O)'
_chemical_formula_sum 'C67 H91 F8 Ir N O7 P4 Sb'
_chemical_formula_weight 1612.31
_chemical_name_systematic
;
 ?
;
_space_group_IT_number 19
_symmetry_cell_setting orthorhombic
_symmetry_space_group_name_Hall 'P 2ac 2ab'
_symmetry_space_group_name_H-M 'P 21 21 21'
_atom_sites_solution_hydrogens geom
_atom_sites_solution_primary direct
_atom_sites_solution_secondary difmap
_audit_creation_method SHELXL-97
_cell_angle_alpha 90.00
_cell_angle_beta 90.00
_cell_angle_gamma 90.00
_cell_formula_units_Z 4
_cell_length_a 14.003(3)
_cell_length_b 18.597(4)
_cell_length_c 22.965(5)
_cell_measurement_reflns_used 3372
_cell_measurement_temperature 100(2)
_cell_measurement_theta_max 19.28
_cell_measurement_theta_min 2.19
_cell_volume 5980(2)
_computing_cell_refinement 'SAINT+ v. 6.01 (Bruker AXS, 2000)'
_computing_data_collection 'SMART v. 5.611 (Bruker AXS, 2000)'
_computing_data_reduction 'SAINT+ v. 6.01 (Bruker AXS, 2000)'
_computing_molecular_graphics 'XP program, SHELXTL v6.10,Bruker2000'
_computing_publication_material 'XCIF program, SHELXTLv6.10,BrukerAXS'
_computing_structure_refinement 'SHELXL-97 (Sheldrick, 2008)'
_computing_structure_solution 'SHELXS-97 (Sheldrick, 1997)'
_diffrn_ambient_temperature 100(2)
_diffrn_detector_area_resol_mean 8.26
_diffrn_measured_fraction_theta_full 0.999
_diffrn_measured_fraction_theta_max 0.950
_diffrn_measurement_device_type 'Bruker APEX CCD system'
_diffrn_measurement_method 'narrow \w frames'
_diffrn_radiation_monochromator graphite
_diffrn_radiation_source 'fine-focus sealed tube'
_diffrn_radiation_type MoK\a
_diffrn_radiation_wavelength 0.71073
_diffrn_reflns_av_R_equivalents 0.1272
_diffrn_reflns_av_sigmaI/netI 0.1312
_diffrn_reflns_limit_h_max 18
_diffrn_reflns_limit_h_min -18
_diffrn_reflns_limit_k_max 24
_diffrn_reflns_limit_k_min -23
_diffrn_reflns_limit_l_max 29
_diffrn_reflns_limit_l_min -29
_diffrn_reflns_number 60679
_diffrn_reflns_theta_full 27.50
_diffrn_reflns_theta_max 28.83
_diffrn_reflns_theta_min 1.41
_diffrn_standards_decay_% 'no decay'
_exptl_absorpt_coefficient_mu 2.843
_exptl_absorpt_correction_T_max 0.823
_exptl_absorpt_correction_T_min 0.716
_exptl_absorpt_correction_type multi-scan
_exptl_absorpt_process_details
; 
 SADABS: Area-Detector Absorption Correction. (1996) Bruker-AXS 
 within APEX2 package.                    
;
_exptl_crystal_colour colorless
_exptl_crystal_density_diffrn 1.791
_exptl_crystal_density_method 'not measured'
_exptl_crystal_description prismatic
_exptl_crystal_F_000 3264
_exptl_crystal_size_max 0.110
_exptl_crystal_size_mid 0.096
_exptl_crystal_size_min 0.074
_platon_squeeze_details
;
 The total potential solvent accesible void volume (1400 \A3)  and 
 the electron count  (636 e in the unit cell) may agree with the 
 presence of sixteen ether molecules  (C4 H10 O). They have been 
 included in the chemical formula, F00 and density. 
;
_refine_diff_density_max 1.097
_refine_diff_density_min -1.196
_refine_diff_density_rms 0.147
_refine_ls_abs_structure_details 'Flack H D (1983), Acta Cryst. A39, 876-881'
_refine_ls_abs_structure_Flack 0.004(6)
_refine_ls_extinction_method none
_refine_ls_goodness_of_fit_ref 0.918
_refine_ls_hydrogen_treatment mixed
_refine_ls_matrix_type full
_refine_ls_number_parameters 628
_refine_ls_number_reflns 14653
_refine_ls_number_restraints 1
_refine_ls_restrained_S_all 0.918
_refine_ls_R_factor_all 0.0905
_refine_ls_R_factor_gt 0.0532
_refine_ls_shift/su_max 0.001
_refine_ls_shift/su_mean 0.000
_refine_ls_structure_factor_coef Fsqd
_refine_ls_weighting_details 'calc w=1/[\s^2^(Fo^2^)+(0.0413P)^2^+0.0000P] where P=(Fo^2^+2Fc^2^)/3'
_refine_ls_weighting_scheme calc
_refine_ls_wR_factor_gt 0.0969
_refine_ls_wR_factor_ref 0.1073
_reflns_number_gt 10043
_reflns_number_total 14653
_reflns_threshold_expression >2sigma(I)
_cod_data_source_file om301089c_si_002.cif
_cod_data_source_block cmpnd_10a
_cod_depositor_comments
;
The following automatic conversions were performed:

'_symmetry_cell_setting' value 'Orthorhombic' changed to
'orthorhombic' according to
/home/saulius/struct/CIF-dictionaries/cif_core.dic dictionary named
'cif_core.dic' version 2.4.2 from 2011-04-26.

Automatic conversion script
Id: cif_fix_values 1891 2012-01-12 08:04:46Z andrius 
;
_cod_original_sg_symbol_H-M P212121
_cod_database_code 4080339

loop_
_symmetry_equiv_pos_as_xyz
'x, y, z'
'-x+1/2, -y, z+1/2'
'x+1/2, -y+1/2, -z'
'-x, y+1/2, -z+1/2'

loop_
_atom_site_label
_atom_site_type_symbol
_atom_site_fract_x
_atom_site_fract_y
_atom_site_fract_z
_atom_site_U_iso_or_equiv
_atom_site_adp_type
_atom_site_occupancy
_atom_site_symmetry_multiplicity
_atom_site_calc_flag
_atom_site_refinement_flags
Ir Ir 0.24153(2) 0.271285(14) 0.313648(11) 0.02158(7) Uani 1 1 d D
P1 P 0.23970(16) 0.37614(9) 0.37152(7) 0.0229(4) Uani 1 1 d .
P3 P 0.25923(17) 0.16891(9) 0.25665(7) 0.0252(4) Uani 1 1 d .
P2 P 0.07989(14) 0.26385(12) 0.32871(9) 0.0267(5) Uani 1 1 d .
P4 P 0.27751(16) 0.38033(11) 0.18240(10) 0.0350(5) Uani 1 1 d .
O1 O 0.5389(4) 0.2817(3) 0.2726(2) 0.0308(13) Uani 1 1 d .
O2 O 0.2494(5) 0.3388(3) 0.23348(19) 0.0345(13) Uani 1 1 d .
F8 F 0.3840(3) 0.3982(2) 0.1898(3) 0.0518(14) Uani 1 1 d .
F7 F 0.2842(4) 0.3288(3) 0.13026(19) 0.0556(16) Uani 1 1 d .
O3 O 0.2267(4) 0.4451(3) 0.1660(2) 0.0505(17) Uani 1 1 d .
N N 0.3928(4) 0.2698(3) 0.3091(3) 0.0255(13) Uani 1 1 d .
C1 C 0.2625(5) 0.3684(3) 0.4492(3) 0.0246(16) Uani 1 1 d .
C2 C 0.2564(7) 0.4296(4) 0.4837(3) 0.039(2) Uani 1 1 d .
H2 H 0.2452 0.4751 0.4660 0.047 Uiso 1 1 calc R
C3 C 0.2665(7) 0.4248(4) 0.5431(4) 0.047(2) Uani 1 1 d .
H3 H 0.2608 0.4667 0.5665 0.057 Uiso 1 1 calc R
C4 C 0.2846(7) 0.3598(5) 0.5686(4) 0.049(3) Uani 1 1 d .
H4 H 0.2916 0.3569 0.6097 0.059 Uiso 1 1 calc R
C5 C 0.2930(6) 0.2982(5) 0.5355(3) 0.036(2) Uani 1 1 d .
H5 H 0.3065 0.2532 0.5532 0.043 Uiso 1 1 calc R
C6 C 0.2814(6) 0.3037(4) 0.4766(3) 0.0300(19) Uani 1 1 d .
H6 H 0.2864 0.2614 0.4535 0.036 Uiso 1 1 calc R
C7 C 0.3197(6) 0.4492(4) 0.3472(4) 0.030(2) Uani 1 1 d .
C8 C 0.2915(6) 0.4884(4) 0.2990(3) 0.037(2) Uani 1 1 d .
H8 H 0.2347 0.4758 0.2788 0.044 Uiso 1 1 calc R
C9 C 0.3450(7) 0.5450(5) 0.2804(4) 0.049(3) Uani 1 1 d .
H9 H 0.3260 0.5722 0.2474 0.058 Uiso 1 1 calc R
C10 C 0.4313(7) 0.5630(5) 0.3118(6) 0.063(3) Uani 1 1 d .
H10 H 0.4688 0.6028 0.2995 0.076 Uiso 1 1 calc R
C11 C 0.4595(6) 0.5237(5) 0.3586(5) 0.048(3) Uani 1 1 d .
H11 H 0.5165 0.5356 0.3790 0.057 Uiso 1 1 calc R
C12 C 0.4023(7) 0.4646(4) 0.3767(4) 0.040(2) Uani 1 1 d .
H12 H 0.4212 0.4361 0.4091 0.048 Uiso 1 1 calc R
C13 C 0.1242(5) 0.4206(4) 0.3681(3) 0.0285(19) Uani 1 1 d .
H13A H 0.1312 0.4704 0.3828 0.034 Uiso 1 1 calc R
H13B H 0.1039 0.4236 0.3269 0.034 Uiso 1 1 calc R
C13B C 0.0464(5) 0.3827(4) 0.4030(4) 0.0293(19) Uani 1 1 d .
H13C H 0.0520 0.3975 0.4443 0.035 Uiso 1 1 calc R
H13D H -0.0166 0.3994 0.3887 0.035 Uiso 1 1 calc R
C14 C 0.0488(5) 0.3010(4) 0.4000(3) 0.0247(18) Uani 1 1 d .
H14A H -0.0147 0.2823 0.4114 0.030 Uiso 1 1 calc R
H14B H 0.0956 0.2832 0.4290 0.030 Uiso 1 1 calc R
C15 C -0.0073(6) 0.3087(4) 0.2812(4) 0.031(2) Uani 1 1 d .
C16 C -0.1025(7) 0.3100(6) 0.2966(4) 0.056(3) Uani 1 1 d .
H16 H -0.1216 0.2855 0.3309 0.068 Uiso 1 1 calc R
C17 C -0.1699(7) 0.3446(7) 0.2649(4) 0.066(3) Uani 1 1 d .
H17 H -0.2339 0.3476 0.2785 0.079 Uiso 1 1 calc R
C18 C -0.1447(8) 0.3747(6) 0.2137(5) 0.063(3) Uani 1 1 d .
H18 H -0.1919 0.3957 0.1893 0.075 Uiso 1 1 calc R
C19 C -0.0503(7) 0.3749(5) 0.1969(5) 0.056(3) Uani 1 1 d .
H19 H -0.0318 0.3981 0.1618 0.067 Uiso 1 1 calc R
C20 C 0.0163(7) 0.3418(5) 0.2306(4) 0.046(3) Uani 1 1 d .
H20 H 0.0811 0.3418 0.2184 0.055 Uiso 1 1 calc R
C21 C 0.0321(6) 0.1723(5) 0.3378(4) 0.043(2) Uani 1 1 d .
C22 C 0.0628(7) 0.1319(5) 0.3860(5) 0.052(3) Uani 1 1 d .
H22 H 0.1107 0.1509 0.4109 0.063 Uiso 1 1 calc R
C23 C 0.0241(7) 0.0650(6) 0.3976(6) 0.068(4) Uani 1 1 d .
H23 H 0.0425 0.0388 0.4313 0.081 Uiso 1 1 calc R
C24 C -0.0415(7) 0.0375(5) 0.3592(6) 0.067(4) Uani 1 1 d .
H24 H -0.0662 -0.0094 0.3656 0.080 Uiso 1 1 calc R
C25 C -0.0724(7) 0.0760(6) 0.3116(5) 0.062(3) Uani 1 1 d .
H25 H -0.1199 0.0567 0.2866 0.075 Uiso 1 1 calc R
C26 C -0.0335(6) 0.1435(5) 0.3004(4) 0.045(3) Uani 1 1 d .
H26 H -0.0526 0.1695 0.2668 0.054 Uiso 1 1 calc R
C27 C 0.1574(6) 0.1371(4) 0.2156(3) 0.032(2) Uani 1 1 d .
C28 C 0.1108(6) 0.1826(5) 0.1804(4) 0.049(3) Uani 1 1 d .
H28 H 0.1325 0.2308 0.1768 0.059 Uiso 1 1 calc R
C29 C 0.0313(8) 0.1602(6) 0.1491(4) 0.065(3) Uani 1 1 d .
H29 H -0.0038 0.1940 0.1268 0.078 Uiso 1 1 calc R
C30 C 0.0031(9) 0.0891(7) 0.1503(5) 0.081(4) Uani 1 1 d .
H30 H -0.0490 0.0731 0.1273 0.097 Uiso 1 1 calc R
C31 C 0.0507(7) 0.0431(5) 0.1847(5) 0.052(3) Uani 1 1 d .
H31 H 0.0310 -0.0058 0.1856 0.062 Uiso 1 1 calc R
C32 C 0.1275(6) 0.0638(4) 0.2190(4) 0.037(2) Uani 1 1 d .
H32 H 0.1590 0.0306 0.2438 0.045 Uiso 1 1 calc R
C33 C 0.3088(6) 0.0903(4) 0.2932(3) 0.0283(19) Uani 1 1 d .
C34 C 0.3573(6) 0.0371(4) 0.2585(4) 0.032(2) Uani 1 1 d .
H34 H 0.3632 0.0439 0.2176 0.039 Uiso 1 1 calc R
C35 C 0.3948(7) -0.0231(5) 0.2839(4) 0.044(2) Uani 1 1 d .
H35 H 0.4279 -0.0576 0.2610 0.052 Uiso 1 1 calc R
C36 C 0.3842(7) -0.0333(5) 0.3436(4) 0.044(2) Uani 1 1 d .
H36 H 0.4126 -0.0739 0.3618 0.053 Uiso 1 1 calc R
C37 C 0.3324(7) 0.0154(5) 0.3770(4) 0.043(3) Uani 1 1 d .
H37 H 0.3207 0.0064 0.4171 0.052 Uiso 1 1 calc R
C38 C 0.2983(6) 0.0766(4) 0.3511(3) 0.034(2) Uani 1 1 d .
H38 H 0.2659 0.1110 0.3745 0.041 Uiso 1 1 calc R
C39 C 0.3450(5) 0.1897(4) 0.1982(3) 0.0248(18) Uani 1 1 d .
C40 C 0.3338(6) 0.1597(4) 0.1426(3) 0.032(2) Uani 1 1 d .
H40 H 0.2808 0.1293 0.1352 0.038 Uiso 1 1 calc R
C41 C 0.3969(7) 0.1732(5) 0.0993(3) 0.039(2) Uani 1 1 d .
H41 H 0.3884 0.1504 0.0627 0.047 Uiso 1 1 calc R
C42 C 0.4725(6) 0.2188(5) 0.1069(3) 0.036(2) Uani 1 1 d .
H42 H 0.5141 0.2299 0.0756 0.043 Uiso 1 1 calc R
C43 C 0.4867(6) 0.2486(4) 0.1625(3) 0.033(2) Uani 1 1 d .
H43 H 0.5404 0.2787 0.1694 0.040 Uiso 1 1 calc R
C44 C 0.4231(5) 0.2346(4) 0.2074(3) 0.0275(17) Uani 1 1 d .
C45 C 0.4472(5) 0.2648(4) 0.2651(3) 0.0241(17) Uani 1 1 d .
C46 C 0.5488(6) 0.3126(5) 0.3308(3) 0.037(2) Uani 1 1 d .
H46A H 0.5480 0.3658 0.3296 0.044 Uiso 1 1 calc R
H46B H 0.6080 0.2960 0.3501 0.044 Uiso 1 1 calc R
C47 C 0.4575(5) 0.2818(4) 0.3615(3) 0.0260(18) Uani 1 1 d .
H47 H 0.4292 0.3190 0.3878 0.031 Uiso 1 1 calc R
C48 C 0.4724(6) 0.2106(4) 0.3952(3) 0.037(2) Uani 1 1 d .
H48 H 0.4082 0.1904 0.4048 0.044 Uiso 1 1 calc R
C49 C 0.5234(6) 0.2267(5) 0.4518(3) 0.044(2) Uani 1 1 d .
H49A H 0.5400 0.1814 0.4712 0.067 Uiso 1 1 calc R
H49B H 0.4815 0.2550 0.4771 0.067 Uiso 1 1 calc R
H49C H 0.5818 0.2540 0.4437 0.067 Uiso 1 1 calc R
C50 C 0.5270(6) 0.1543(4) 0.3596(4) 0.035(2) Uani 1 1 d .
H50A H 0.5918 0.1717 0.3517 0.053 Uiso 1 1 calc R
H50B H 0.4938 0.1458 0.3227 0.053 Uiso 1 1 calc R
H50C H 0.5305 0.1092 0.3817 0.053 Uiso 1 1 calc R
Sb Sb 0.21926(4) 0.06535(3) 0.55288(3) 0.03940(16) Uani 1 1 d .
F1 F 0.3440(4) 0.0330(4) 0.5456(3) 0.094(2) Uani 1 1 d .
F2 F 0.0948(4) 0.0989(3) 0.5587(3) 0.0715(18) Uani 1 1 d .
F3 F 0.2020(5) 0.0106(3) 0.6182(3) 0.079(2) Uani 1 1 d .
F4 F 0.2371(5) 0.1212(3) 0.4859(2) 0.0672(17) Uani 1 1 d .
F5 F 0.1757(5) -0.0113(3) 0.5082(3) 0.083(2) Uani 1 1 d .
F6 F 0.2590(5) 0.1417(3) 0.5989(2) 0.0739(18) Uani 1 1 d .
H H 0.251(7) 0.225(4) 0.371(2) 0.08(3) Uiso 1 1 d D

loop_
_atom_site_aniso_label
_atom_site_aniso_U_11
_atom_site_aniso_U_22
_atom_site_aniso_U_33
_atom_site_aniso_U_23
_atom_site_aniso_U_13
_atom_site_aniso_U_12
Ir 0.02006(14) 0.02057(12) 0.02409(12) -0.00168(12) -0.00142(14) 0.00011(14)
P1 0.0220(11) 0.0191(8) 0.0275(9) -0.0029(7) -0.0046(10) 0.0005(9)
P3 0.0275(12) 0.0218(9) 0.0262(9) -0.0011(7) -0.0026(10) 0.0003(10)
P2 0.0221(10) 0.0251(11) 0.0328(12) -0.0023(9) -0.0020(8) -0.0023(10)
P4 0.0382(14) 0.0329(10) 0.0341(11) 0.0066(10) -0.0028(12) 0.0043(9)
O1 0.023(3) 0.032(3) 0.037(3) -0.007(3) -0.001(2) 0.003(3)
O2 0.039(4) 0.034(3) 0.031(3) 0.001(2) -0.004(3) 0.006(3)
F8 0.030(3) 0.048(3) 0.077(4) 0.005(3) 0.016(3) -0.003(2)
F7 0.078(5) 0.055(3) 0.034(3) -0.001(2) 0.000(3) 0.013(3)
O3 0.054(4) 0.041(3) 0.056(4) 0.021(3) 0.004(3) 0.020(3)
N 0.029(3) 0.022(3) 0.026(3) 0.003(3) 0.001(3) 0.002(3)
C1 0.016(4) 0.023(3) 0.035(4) -0.009(3) -0.004(4) 0.001(3)
C2 0.055(6) 0.030(4) 0.034(4) -0.001(3) -0.009(5) 0.002(5)
C3 0.057(7) 0.040(5) 0.044(5) -0.014(4) -0.020(5) 0.004(5)
C4 0.052(7) 0.066(7) 0.028(4) -0.002(4) -0.010(4) -0.013(5)
C5 0.021(5) 0.055(6) 0.032(4) 0.007(4) -0.001(4) -0.006(4)
C6 0.029(5) 0.030(4) 0.031(4) -0.001(3) -0.004(4) -0.009(4)
C7 0.028(5) 0.011(4) 0.050(5) 0.001(4) 0.003(4) 0.005(3)
C8 0.043(6) 0.028(4) 0.039(5) 0.002(4) 0.009(4) 0.000(4)
C9 0.042(6) 0.041(6) 0.063(7) 0.018(5) 0.015(5) -0.003(5)
C10 0.056(7) 0.036(6) 0.096(9) 0.002(7) 0.034(7) -0.014(5)
C11 0.022(5) 0.046(6) 0.075(7) -0.007(5) 0.009(5) -0.010(4)
C12 0.048(6) 0.023(5) 0.049(6) -0.002(4) 0.005(5) -0.005(4)
C13 0.031(5) 0.021(4) 0.033(4) -0.002(3) -0.013(4) -0.001(4)
C13B 0.017(4) 0.036(5) 0.036(5) -0.002(4) 0.003(4) -0.003(4)
C14 0.016(4) 0.021(4) 0.037(5) -0.001(3) 0.004(3) 0.002(3)
C15 0.021(5) 0.032(5) 0.040(5) -0.006(4) -0.003(4) 0.003(4)
C16 0.030(6) 0.096(9) 0.043(6) 0.001(5) 0.001(5) 0.013(5)
C17 0.036(6) 0.123(11) 0.038(6) -0.009(6) -0.014(5) 0.029(6)
C18 0.052(7) 0.060(7) 0.075(8) -0.003(6) -0.025(6) 0.027(6)
C19 0.042(6) 0.049(6) 0.076(8) 0.030(6) -0.018(6) 0.004(5)
C20 0.027(5) 0.040(6) 0.072(7) 0.021(5) -0.010(5) -0.005(4)
C21 0.020(5) 0.034(5) 0.074(7) -0.010(5) 0.009(5) -0.002(4)
C22 0.031(6) 0.029(5) 0.098(9) 0.014(5) -0.003(6) 0.005(4)
C23 0.028(6) 0.035(6) 0.140(11) 0.015(7) 0.005(6) -0.006(5)
C24 0.030(6) 0.027(6) 0.144(12) -0.011(7) 0.022(7) -0.008(5)
C25 0.042(6) 0.059(7) 0.085(8) -0.044(7) 0.024(7) -0.018(5)
C26 0.027(5) 0.056(6) 0.052(6) -0.020(5) 0.002(4) -0.013(4)
C27 0.032(5) 0.036(5) 0.027(4) -0.005(4) -0.004(4) -0.002(4)
C28 0.052(6) 0.057(6) 0.038(5) 0.014(5) -0.024(5) -0.028(5)
C29 0.080(9) 0.056(7) 0.060(7) 0.017(5) -0.032(6) -0.032(6)
C30 0.093(10) 0.093(10) 0.058(7) 0.008(7) -0.039(7) -0.052(8)
C31 0.060(7) 0.041(5) 0.053(6) -0.014(5) 0.005(6) -0.017(5)
C32 0.043(6) 0.025(5) 0.043(5) -0.001(4) -0.006(4) -0.004(4)
C33 0.030(5) 0.023(4) 0.032(4) -0.004(3) -0.001(4) 0.006(4)
C34 0.042(6) 0.023(4) 0.032(5) 0.004(4) -0.002(4) -0.006(4)
C35 0.048(7) 0.032(5) 0.051(6) -0.011(4) 0.005(5) 0.013(5)
C36 0.058(7) 0.027(5) 0.048(6) 0.008(4) 0.011(5) 0.011(5)
C37 0.068(7) 0.029(5) 0.033(5) 0.001(4) 0.020(5) -0.002(5)
C38 0.041(6) 0.033(5) 0.028(4) 0.000(4) 0.006(4) 0.008(4)
C39 0.026(4) 0.024(4) 0.025(4) 0.006(3) 0.005(3) 0.006(3)
C40 0.038(5) 0.032(5) 0.026(4) 0.002(4) 0.005(4) -0.002(4)
C41 0.052(6) 0.044(6) 0.022(4) -0.002(4) -0.001(4) 0.011(5)
C42 0.046(6) 0.039(5) 0.024(4) 0.005(4) 0.003(4) 0.010(5)
C43 0.031(5) 0.032(5) 0.036(4) 0.008(3) 0.007(4) 0.014(4)
C44 0.027(4) 0.026(4) 0.029(4) 0.000(4) -0.003(3) 0.001(4)
C45 0.020(4) 0.023(4) 0.029(4) 0.008(4) 0.003(3) 0.006(4)
C46 0.031(5) 0.051(6) 0.027(5) -0.008(4) -0.009(4) -0.001(4)
C47 0.026(4) 0.025(5) 0.027(4) -0.004(3) -0.006(3) 0.000(4)
C48 0.039(5) 0.037(5) 0.034(5) 0.000(4) -0.003(4) 0.012(4)
C49 0.044(6) 0.055(6) 0.034(5) -0.001(5) -0.014(4) 0.013(5)
C50 0.030(5) 0.030(5) 0.045(5) 0.003(4) -0.007(4) 0.012(4)
Sb 0.0394(4) 0.0358(3) 0.0430(3) 0.0017(3) 0.0020(3) 0.0001(3)
F1 0.043(4) 0.101(5) 0.137(7) -0.020(5) -0.005(4) 0.018(4)
F2 0.061(4) 0.079(4) 0.074(4) 0.008(3) 0.020(4) 0.021(3)
F3 0.084(5) 0.067(4) 0.088(5) 0.040(4) -0.007(4) -0.016(4)
F4 0.078(5) 0.081(4) 0.042(3) 0.016(3) 0.013(3) -0.013(4)
F5 0.089(6) 0.052(4) 0.109(6) -0.026(4) -0.021(4) -0.003(4)
F6 0.110(5) 0.063(4) 0.049(3) 0.005(2) -0.016(4) -0.023(4)

loop_
_atom_type_symbol
_atom_type_description
_atom_type_scat_dispersion_real
_atom_type_scat_dispersion_imag
_atom_type_scat_source
C C 0.0033 0.0016 'International Tables Vol C Tables 4.2.6.8 and 6.1.1.4'
H H 0.0000 0.0000 'International Tables Vol C Tables 4.2.6.8 and 6.1.1.4'
N N 0.0061 0.0033 'International Tables Vol C Tables 4.2.6.8 and 6.1.1.4'
O O 0.0106 0.0060 'International Tables Vol C Tables 4.2.6.8 and 6.1.1.4'
F F 0.0171 0.0103 'International Tables Vol C Tables 4.2.6.8 and 6.1.1.4'
P P 0.1023 0.0942 'International Tables Vol C Tables 4.2.6.8 and 6.1.1.4'
Sb Sb -0.5866 1.5461 'International Tables Vol C Tables 4.2.6.8 and 6.1.1.4'
Ir Ir -1.4442 7.9887 'International Tables Vol C Tables 4.2.6.8 and 6.1.1.4'

loop_
_geom_angle_atom_site_label_1
_geom_angle_atom_site_label_2
_geom_angle_atom_site_label_3
_geom_angle
N Ir O2 85.3(2)
N Ir P2 172.78(18)
O2 Ir P2 101.94(18)
N Ir P3 81.67(18)
O2 Ir P3 89.48(13)
P2 Ir P3 98.09(8)
N Ir P1 92.83(18)
O2 Ir P1 90.03(13)
P2 Ir P1 87.38(8)
P3 Ir P1 174.49(8)
N Ir H 87(3)
O2 Ir H 172(3)
P2 Ir H 86(3)
P3 Ir H 91(3)
P1 Ir H 89(3)
C13 P1 C1 103.6(4)
C13 P1 C7 101.1(4)
C1 P1 C7 104.4(4)
C13 P1 Ir 111.2(2)
C1 P1 Ir 119.0(2)
C7 P1 Ir 115.5(3)
C27 P3 C33 106.2(4)
C27 P3 C39 101.7(4)
C33 P3 C39 104.8(3)
C27 P3 Ir 118.5(3)
C33 P3 Ir 116.0(2)
C39 P3 Ir 108.0(2)
C14 P2 C15 101.7(4)
C14 P2 C21 99.3(4)
C15 P2 C21 104.2(4)
C14 P2 Ir 110.3(3)
C15 P2 Ir 122.6(3)
C21 P2 Ir 115.5(3)
O3 P4 O2 121.1(4)
O3 P4 F7 110.3(3)
O2 P4 F7 108.2(3)
O3 P4 F8 109.0(3)
O2 P4 F8 106.7(4)
F7 P4 F8 99.3(3)
C45 O1 C46 107.5(6)
P4 O2 Ir 167.1(4)
C45 N C47 106.4(6)
C45 N Ir 129.8(5)
C47 N Ir 123.6(5)
C6 C1 C2 117.8(7)
C6 C1 P1 123.3(5)
C2 C1 P1 118.8(5)
C3 C2 C1 120.3(7)
C3 C2 H2 119.8
C1 C2 H2 119.8
C4 C3 C2 120.1(8)
C4 C3 H3 119.9
C2 C3 H3 119.9
C3 C4 C5 120.9(8)
C3 C4 H4 119.5
C5 C4 H4 119.5
C6 C5 C4 118.3(8)
C6 C5 H5 120.9
C4 C5 H5 120.9
C5 C6 C1 122.5(7)
C5 C6 H6 118.7
C1 C6 H6 118.7
C12 C7 C8 121.7(8)
C12 C7 P1 121.0(6)
C8 C7 P1 117.2(6)
C9 C8 C7 120.1(9)
C9 C8 H8 119.9
C7 C8 H8 119.9
C8 C9 C10 118.9(9)
C8 C9 H9 120.5
C10 C9 H9 120.5
C11 C10 C9 120.8(9)
C11 C10 H10 119.6
C9 C10 H10 119.6
C10 C11 C12 118.9(9)
C10 C11 H11 120.6
C12 C11 H11 120.6
C7 C12 C11 119.5(9)
C7 C12 H12 120.3
C11 C12 H12 120.3
C13B C13 P1 113.7(5)
C13B C13 H13A 108.8
P1 C13 H13A 108.8
C13B C13 H13B 108.8
P1 C13 H13B 108.8
H13A C13 H13B 107.7
C14 C13B C13 114.9(7)
C14 C13B H13C 108.5
C13 C13B H13C 108.5
C14 C13B H13D 108.5
C13 C13B H13D 108.5
H13C C13B H13D 107.5
C13B C14 P2 115.0(5)
C13B C14 H14A 108.5
P2 C14 H14A 108.5
C13B C14 H14B 108.5
P2 C14 H14B 108.5
H14A C14 H14B 107.5
C20 C15 C16 116.5(8)
C20 C15 P2 123.5(7)
C16 C15 P2 119.9(7)
C17 C16 C15 123.0(10)
C17 C16 H16 118.5
C15 C16 H16 118.5
C18 C17 C16 118.8(10)
C18 C17 H17 120.6
C16 C17 H17 120.6
C17 C18 C19 119.8(10)
C17 C18 H18 120.1
C19 C18 H18 120.1
C20 C19 C18 119.9(10)
C20 C19 H19 120.1
C18 C19 H19 120.1
C15 C20 C19 121.8(9)
C15 C20 H20 119.1
C19 C20 H20 119.1
C26 C21 C22 119.4(9)
C26 C21 P2 122.4(8)
C22 C21 P2 118.2(7)
C23 C22 C21 120.9(10)
C23 C22 H22 119.5
C21 C22 H22 119.5
C24 C23 C22 118.2(11)
C24 C23 H23 120.9
C22 C23 H23 120.9
C23 C24 C25 121.8(10)
C23 C24 H24 119.1
C25 C24 H24 119.1
C24 C25 C26 119.5(10)
C24 C25 H25 120.2
C26 C25 H25 120.2
C21 C26 C25 120.0(10)
C21 C26 H26 120.0
C25 C26 H26 120.0
C28 C27 C32 119.6(8)
C28 C27 P3 119.4(7)
C32 C27 P3 121.0(6)
C27 C28 C29 120.8(9)
C27 C28 H28 119.6
C29 C28 H28 119.6
C30 C29 C28 120.5(10)
C30 C29 H29 119.8
C28 C29 H29 119.8
C31 C30 C29 118.7(10)
C31 C30 H30 120.6
C29 C30 H30 120.6
C30 C31 C32 122.8(9)
C30 C31 H31 118.6
C32 C31 H31 118.6
C31 C32 C27 117.5(8)
C31 C32 H32 121.3
C27 C32 H32 121.3
C38 C33 C34 117.6(7)
C38 C33 P3 124.0(6)
C34 C33 P3 118.3(6)
C35 C34 C33 120.4(8)
C35 C34 H34 119.8
C33 C34 H34 119.8
C34 C35 C36 119.4(8)
C34 C35 H35 120.3
C36 C35 H35 120.3
C37 C36 C35 120.6(9)
C37 C36 H36 119.7
C35 C36 H36 119.7
C38 C37 C36 118.9(8)
C38 C37 H37 120.5
C36 C37 H37 120.5
C33 C38 C37 122.8(8)
C33 C38 H38 118.6
C37 C38 H38 118.6
C44 C39 C40 117.6(7)
C44 C39 P3 121.8(6)
C40 C39 P3 120.6(6)
C41 C40 C39 121.6(8)
C41 C40 H40 119.2
C39 C40 H40 119.2
C40 C41 C42 121.7(8)
C40 C41 H41 119.1
C42 C41 H41 119.1
C41 C42 C43 118.1(8)
C41 C42 H42 121.0
C43 C42 H42 121.0
C44 C43 C42 120.5(8)
C44 C43 H43 119.7
C42 C43 H43 119.7
C43 C44 C39 120.4(7)
C43 C44 C45 116.6(7)
C39 C44 C45 122.9(7)
N C45 O1 117.3(7)
N C45 C44 127.2(7)
O1 C45 C44 115.2(6)
O1 C46 C47 101.1(6)
O1 C46 H46A 111.6
C47 C46 H46A 111.6
O1 C46 H46B 111.6
C47 C46 H46B 111.6
H46A C46 H46B 109.4
N C47 C48 110.4(6)
N C47 C46 100.5(6)
C48 C47 C46 115.2(7)
N C47 H47 110.1
C48 C47 H47 110.1
C46 C47 H47 110.1
C49 C48 C50 111.0(7)
C49 C48 C47 108.9(7)
C50 C48 C47 112.7(7)
C49 C48 H48 108.0
C50 C48 H48 108.0
C47 C48 H48 108.0
C48 C49 H49A 109.5
C48 C49 H49B 109.5
H49A C49 H49B 109.5
C48 C49 H49C 109.5
H49A C49 H49C 109.5
H49B C49 H49C 109.5
C48 C50 H50A 109.5
C48 C50 H50B 109.5
H50A C50 H50B 109.5
C48 C50 H50C 109.5
H50A C50 H50C 109.5
H50B C50 H50C 109.5
F3 Sb F1 91.0(3)
F3 Sb F2 90.2(3)
F1 Sb F2 178.8(3)
F3 Sb F6 89.9(3)
F1 Sb F6 91.0(3)
F2 Sb F6 89.1(3)
F3 Sb F5 89.0(3)
F1 Sb F5 90.6(3)
F2 Sb F5 89.4(3)
F6 Sb F5 178.1(3)
F3 Sb F4 179.9(3)
F1 Sb F4 88.9(3)
F2 Sb F4 89.9(3)
F6 Sb F4 90.2(2)
F5 Sb F4 90.9(3)

loop_
_geom_bond_atom_site_label_1
_geom_bond_atom_site_label_2
_geom_bond_distance
Ir N 2.120(6)
Ir O2 2.231(5)
Ir P2 2.294(2)
Ir P3 2.3235(18)
Ir P1 2.3599(18)
Ir H 1.589(10)
P1 C13 1.818(8)
P1 C1 1.819(7)
P1 C7 1.847(8)
P3 C27 1.810(8)
P3 C33 1.823(8)
P3 C39 1.842(7)
P2 C14 1.830(8)
P2 C15 1.837(9)
P2 C21 1.841(9)
P4 O3 1.449(5)
P4 O2 1.459(5)
P4 F7 1.537(5)
P4 F8 1.538(5)
O1 C45 1.334(8)
O1 C46 1.461(9)
N C45 1.269(9)
N C47 1.524(9)
C1 C6 1.382(10)
C1 C2 1.390(9)
C2 C3 1.376(10)
C2 H2 0.9500
C3 C4 1.367(11)
C3 H3 0.9500
C4 C5 1.378(12)
C4 H4 0.9500
C5 C6 1.368(10)
C5 H5 0.9500
C6 H6 0.9500
C7 C12 1.372(11)
C7 C8 1.383(11)
C8 C9 1.360(11)
C8 H8 0.9500
C9 C10 1.447(14)
C9 H9 0.9500
C10 C11 1.359(14)
C10 H10 0.9500
C11 C12 1.423(12)
C11 H11 0.9500
C12 H12 0.9500
C13 C13B 1.525(11)
C13 H13A 0.9900
C13 H13B 0.9900
C13B C14 1.523(10)
C13B H13C 0.9900
C13B H13D 0.9900
C14 H14A 0.9900
C14 H14B 0.9900
C15 C20 1.355(11)
C15 C16 1.378(12)
C16 C17 1.355(12)
C16 H16 0.9500
C17 C18 1.350(14)
C17 H17 0.9500
C18 C19 1.376(14)
C18 H18 0.9500
C19 C20 1.360(12)
C19 H19 0.9500
C20 H20 0.9500
C21 C26 1.367(11)
C21 C22 1.404(13)
C22 C23 1.383(13)
C22 H22 0.9500
C23 C24 1.373(15)
C23 H23 0.9500
C24 C25 1.376(15)
C24 H24 0.9500
C25 C26 1.391(13)
C25 H25 0.9500
C26 H26 0.9500
C27 C28 1.339(11)
C27 C32 1.427(11)
C28 C29 1.389(12)
C28 H28 0.9500
C29 C30 1.380(14)
C29 H29 0.9500
C30 C31 1.342(14)
C30 H30 0.9500
C31 C32 1.387(12)
C31 H31 0.9500
C32 H32 0.9500
C33 C38 1.360(10)
C33 C34 1.442(11)
C34 C35 1.367(11)
C34 H34 0.9500
C35 C36 1.393(11)
C35 H35 0.9500
C36 C37 1.390(12)
C36 H36 0.9500
C37 C38 1.371(11)
C37 H37 0.9500
C38 H38 0.9500
C39 C44 1.392(10)
C39 C40 1.400(10)
C40 C41 1.353(11)
C40 H40 0.9500
C41 C42 1.367(12)
C41 H41 0.9500
C42 C43 1.407(11)
C42 H42 0.9500
C43 C44 1.387(10)
C43 H43 0.9500
C44 C45 1.479(10)
C46 C47 1.568(11)
C46 H46A 0.9900
C46 H46B 0.9900
C47 C48 1.548(11)
C47 H47 1.0000
C48 C49 1.512(10)
C48 C50 1.533(11)
C48 H48 1.0000
C49 H49A 0.9800
C49 H49B 0.9800
C49 H49C 0.9800
C50 H50A 0.9800
C50 H50B 0.9800
C50 H50C 0.9800
Sb F3 1.828(6)
Sb F1 1.855(6)
Sb F2 1.856(6)
Sb F6 1.856(5)
Sb F5 1.859(6)
Sb F4 1.872(5)

loop_
_geom_torsion_atom_site_label_1
_geom_torsion_atom_site_label_2
_geom_torsion_atom_site_label_3
_geom_torsion_atom_site_label_4
_geom_torsion
N Ir P1 C13 159.8(3)
O2 Ir P1 C13 74.6(3)
P2 Ir P1 C13 -27.4(3)
N Ir P1 C1 -80.0(3)
O2 Ir P1 C1 -165.2(3)
P2 Ir P1 C1 92.8(3)
N Ir P1 C7 45.5(3)
O2 Ir P1 C7 -39.8(3)
P2 Ir P1 C7 -141.7(3)
N Ir P3 C27 -161.9(3)
O2 Ir P3 C27 -76.6(3)
P2 Ir P3 C27 25.3(3)
N Ir P3 C33 70.0(3)
O2 Ir P3 C33 155.3(4)
P2 Ir P3 C33 -102.7(3)
N Ir P3 C39 -47.2(3)
O2 Ir P3 C39 38.1(3)
P2 Ir P3 C39 140.1(3)
O2 Ir P2 C14 -120.5(3)
P3 Ir P2 C14 148.3(3)
P1 Ir P2 C14 -31.1(3)
O2 Ir P2 C15 -1.0(3)
P3 Ir P2 C15 -92.2(3)
P1 Ir P2 C15 88.4(3)
O2 Ir P2 C21 127.9(4)
P3 Ir P2 C21 36.8(4)
P1 Ir P2 C21 -142.6(4)
O3 P4 O2 Ir -144.0(13)
F7 P4 O2 Ir 87.4(14)
F8 P4 O2 Ir -18.7(15)
N Ir O2 P4 1.7(14)
P2 Ir O2 P4 -178.1(14)
P3 Ir O2 P4 -80.0(14)
P1 Ir O2 P4 94.5(14)
O2 Ir N C45 -39.3(7)
P3 Ir N C45 50.9(7)
P1 Ir N C45 -129.1(7)
O2 Ir N C47 134.9(5)
P3 Ir N C47 -135.0(5)
P1 Ir N C47 45.1(5)
C13 P1 C1 C6 124.2(7)
C7 P1 C1 C6 -130.4(7)
Ir P1 C1 C6 0.2(8)
C13 P1 C1 C2 -52.7(8)
C7 P1 C1 C2 52.8(8)
Ir P1 C1 C2 -176.6(6)
C6 C1 C2 C3 -1.7(14)
P1 C1 C2 C3 175.3(8)
C1 C2 C3 C4 1.4(15)
C2 C3 C4 C5 -0.1(15)
C3 C4 C5 C6 -0.9(13)
C4 C5 C6 C1 0.6(12)
C2 C1 C6 C5 0.7(12)
P1 C1 C6 C5 -176.2(6)
C13 P1 C7 C12 133.4(7)
C1 P1 C7 C12 26.0(8)
Ir P1 C7 C12 -106.6(7)
C13 P1 C7 C8 -45.1(7)
C1 P1 C7 C8 -152.4(6)
Ir P1 C7 C8 75.0(6)
C12 C7 C8 C9 -1.4(13)
P1 C7 C8 C9 177.0(7)
C7 C8 C9 C10 0.1(13)
C8 C9 C10 C11 0.8(15)
C9 C10 C11 C12 -0.4(15)
C8 C7 C12 C11 1.8(13)
P1 C7 C12 C11 -176.6(7)
C10 C11 C12 C7 -0.9(14)
C1 P1 C13 C13B -54.1(6)
C7 P1 C13 C13B -162.1(6)
Ir P1 C13 C13B 74.8(6)
P1 C13 C13B C14 -39.3(8)
C13 C13B C14 P2 -38.4(8)
C15 P2 C14 C13B -53.6(6)
C21 P2 C14 C13B -160.3(6)
Ir P2 C14 C13B 77.9(6)
C14 P2 C15 C20 131.6(8)
C21 P2 C15 C20 -125.6(8)
Ir P2 C15 C20 8.1(9)
C14 P2 C15 C16 -48.2(8)
C21 P2 C15 C16 54.7(8)
Ir P2 C15 C16 -171.7(6)
C20 C15 C16 C17 -2.6(15)
P2 C15 C16 C17 177.2(9)
C15 C16 C17 C18 5.1(17)
C16 C17 C18 C19 -5.3(18)
C17 C18 C19 C20 3.2(17)
C16 C15 C20 C19 0.3(15)
P2 C15 C20 C19 -179.4(8)
C18 C19 C20 C15 -0.6(16)
C14 P2 C21 C26 123.8(8)
C15 P2 C21 C26 19.2(8)
Ir P2 C21 C26 -118.3(7)
C14 P2 C21 C22 -54.3(8)
C15 P2 C21 C22 -159.0(7)
Ir P2 C21 C22 63.5(8)
C26 C21 C22 C23 -3.1(15)
P2 C21 C22 C23 175.1(8)
C21 C22 C23 C24 3.3(16)
C22 C23 C24 C25 -3.1(17)
C23 C24 C25 C26 2.8(16)
C22 C21 C26 C25 2.7(13)
P2 C21 C26 C25 -175.4(7)
C24 C25 C26 C21 -2.6(14)
C33 P3 C27 C28 -174.8(7)
C39 P3 C27 C28 -65.5(8)
Ir P3 C27 C28 52.6(8)
C33 P3 C27 C32 3.6(8)
C39 P3 C27 C32 112.9(7)
Ir P3 C27 C32 -129.0(6)
C32 C27 C28 C29 2.8(15)
P3 C27 C28 C29 -178.8(8)
C27 C28 C29 C30 -4.9(17)
C28 C29 C30 C31 3.6(19)
C29 C30 C31 C32 -0.2(18)
C30 C31 C32 C27 -1.8(15)
C28 C27 C32 C31 0.5(13)
P3 C27 C32 C31 -177.9(7)
C27 P3 C33 C38 -105.0(8)
C39 P3 C33 C38 147.9(8)
Ir P3 C33 C38 28.9(9)
C27 P3 C33 C34 71.1(7)
C39 P3 C33 C34 -36.0(7)
Ir P3 C33 C34 -155.0(5)
C38 C33 C34 C35 -3.0(13)
P3 C33 C34 C35 -179.4(7)
C33 C34 C35 C36 1.3(14)
C34 C35 C36 C37 2.8(16)
C35 C36 C37 C38 -5.2(16)
C34 C33 C38 C37 0.6(14)
P3 C33 C38 C37 176.8(7)
C36 C37 C38 C33 3.4(15)
C27 P3 C39 C44 161.2(7)
C33 P3 C39 C44 -88.4(7)
Ir P3 C39 C44 35.8(7)
C27 P3 C39 C40 -19.5(7)
C33 P3 C39 C40 90.9(7)
Ir P3 C39 C40 -144.9(6)
C44 C39 C40 C41 0.5(12)
P3 C39 C40 C41 -178.8(6)
C39 C40 C41 C42 -2.5(13)
C40 C41 C42 C43 3.6(13)
C41 C42 C43 C44 -2.9(12)
C42 C43 C44 C39 1.0(12)
C42 C43 C44 C45 176.5(7)
C40 C39 C44 C43 0.2(11)
P3 C39 C44 C43 179.5(6)
C40 C39 C44 C45 -175.0(7)
P3 C39 C44 C45 4.3(11)
C47 N C45 O1 -10.0(9)
Ir N C45 O1 164.9(5)
C47 N C45 C44 162.6(8)
Ir N C45 C44 -22.5(12)
C46 O1 C45 N -8.3(10)
C46 O1 C45 C44 178.2(7)
C43 C44 C45 N 166.6(8)
C39 C44 C45 N -18.1(13)
C43 C44 C45 O1 -20.7(10)
C39 C44 C45 O1 154.6(7)
C45 O1 C46 C47 21.5(8)
C45 N C47 C48 -100.0(7)
Ir N C47 C48 84.7(7)
C45 N C47 C46 22.2(8)
Ir N C47 C46 -153.1(5)
O1 C46 C47 N -25.4(7)
O1 C46 C47 C48 93.3(7)
N C47 C48 C49 -171.0(6)
C46 C47 C48 C49 76.0(8)
N C47 C48 C50 65.4(9)
C46 C47 C48 C50 -47.6(9)

loop_
_platon_squeeze_void_nr
_platon_squeeze_void_average_x
_platon_squeeze_void_average_y
_platon_squeeze_void_average_z
_platon_squeeze_void_volume
_platon_squeeze_void_count_electrons
_platon_squeeze_void_content
1 -0.022 0.250 1.000 693 318 ' '
2 0.006 0.750 0.500 693 318 ' '
